data_2014982
loop_
_publ_author_name
'Camerman, Arthur '
'Hempel, Andrew'
'Mastropaolo, Donald'
'Camerman, Norman'

_publ_section_title
;
 2-Acetamido-<i>N</i>-benzyl-2-(methoxyamino)acetamides: functionalized
 amino acid anticonvulsants
;
_journal_issue 7
_journal_name_full 'Acta Crystallographica Section C'
_journal_page_first o417
_journal_page_last o419
_journal_paper_doi 10.1107/S0108270105014745
_journal_volume 61
_journal_year 2005
_chemical_formula_iupac 'C13 H19 N3 O3'
_chemical_formula_moiety 'C13 H19 N3 O3'
_chemical_formula_sum 'C13 H19 N3 O3'
_chemical_formula_weight 265.31
_chemical_name_systematic
;
2-acetamido-N-benzyl-2-[methoxy(methyl)amino]acetamide
;
_space_group_IT_number 2
_space_group_name_Hall '-P 1'
_symmetry_cell_setting triclinic
_symmetry_space_group_name_Hall '-P 1'
_symmetry_space_group_name_H-M 'P -1'
_atom_sites_solution_hydrogens geom
_atom_sites_solution_primary direct
_atom_sites_solution_secondary difmap
_audit_creation_method SHELXL-97
_cell_angle_alpha 86.84(2)
_cell_angle_beta 80.66(3)
_cell_angle_gamma 80.28(3)
_cell_formula_units_Z 2
_cell_length_a 4.859(2)
_cell_length_b 10.587(3)
_cell_length_c 14.168(4)
_cell_measurement_reflns_used 32
_cell_measurement_temperature 294(2)
_cell_measurement_theta_max 45
_cell_measurement_theta_min 23
_cell_volume 708.6(4)
_computing_cell_refinement 'Picker Operating Manual'
_computing_data_collection 'Picker Operating Manual (Picker, 1967)'
_computing_data_reduction 'DATRDN The X-ray System (Stewart, 1976)'
_computing_molecular_graphics 'ORTEP-3 for Windows (Farrugia, 1997)'
_computing_publication_material SHELXL97
_computing_structure_refinement 'SHELXL97 (Sheldrick, 1997)'
_computing_structure_solution 'SHELXS97 (Sheldrick, 1997)'
_diffrn_ambient_temperature 294(2)
_diffrn_measured_fraction_theta_full 1.000
_diffrn_measured_fraction_theta_max 1.000
_diffrn_measurement_device_type 'Picker FACS-1 4-circle diffractometer'
_diffrn_measurement_method '\q/2\q  scan'
_diffrn_radiation_monochromator 'Ni-filtered radiation'
_diffrn_radiation_source 'fine-focus sealed tube'
_diffrn_radiation_type CuK\a
_diffrn_radiation_wavelength 1.54178
_diffrn_reflns_av_R_equivalents 0.0847
_diffrn_reflns_av_sigmaI/netI 14.0841
_diffrn_reflns_limit_h_max 0
_diffrn_reflns_limit_h_min -4
_diffrn_reflns_limit_k_max 9
_diffrn_reflns_limit_k_min -9
_diffrn_reflns_limit_l_max 12
_diffrn_reflns_limit_l_min -12
_diffrn_reflns_number 1338
_diffrn_reflns_theta_full 44.97
_diffrn_reflns_theta_max 44.97
_diffrn_reflns_theta_min 3.16
_diffrn_standards_decay_% 2.7
_diffrn_standards_interval_count 100
_diffrn_standards_number 3
_exptl_absorpt_coefficient_mu 0.737
_exptl_absorpt_correction_T_max 0.934
_exptl_absorpt_correction_T_min 0.930
_exptl_absorpt_correction_type psi-scan
_exptl_absorpt_process_details '(North <i>et al.</i>, 1968)'
_exptl_crystal_colour colorless
_exptl_crystal_density_diffrn 1.244
_exptl_crystal_density_method 'not measured'
_exptl_crystal_description needle
_exptl_crystal_F_000 284
_exptl_crystal_size_max 0.42
_exptl_crystal_size_mid 0.09
_exptl_crystal_size_min 0.08
_refine_diff_density_max 0.527
_refine_diff_density_min -0.300
_refine_ls_extinction_method none
_refine_ls_goodness_of_fit_ref 1.121
_refine_ls_hydrogen_treatment constr
_refine_ls_matrix_type full
_refine_ls_number_parameters 174
_refine_ls_number_reflns 1145
_refine_ls_number_restraints 25
_refine_ls_restrained_S_all 1.137
_refine_ls_R_factor_all 0.1628
_refine_ls_R_factor_gt 0.1018
_refine_ls_shift/su_max 0.000
_refine_ls_shift/su_mean 0.000
_refine_ls_structure_factor_coef Fsqd
_refine_ls_weighting_details 'w=1/[\s^2^(Fo^2^)+(0.0768P)^2^+2.5323P] where P=(Fo^2^+2Fc^2^)/3'
_refine_ls_weighting_scheme calc
_refine_ls_wR_factor_gt 0.2291
_refine_ls_wR_factor_ref 0.2499
_reflns_number_gt 737
_reflns_number_total 1145
_reflns_threshold_expression I>2\s(I)
_cod_data_source_file fg1843.cif
_cod_data_source_block 3N
_cod_database_code 2014982
_cod_database_fobs_code 2014982

loop_
_symmetry_equiv_pos_as_xyz
'x, y, z'
'-x, -y, -z'

loop_
_atom_site_label
_atom_site_fract_x
_atom_site_fract_y
_atom_site_fract_z
_atom_site_U_iso_or_equiv
_atom_site_adp_type
_atom_site_calc_flag
_atom_site_refinement_flags
_atom_site_occupancy
_atom_site_disorder_assembly
_atom_site_disorder_group
_atom_site_type_symbol
O14 0.1023(14) 0.7475(8) 0.6884(5) 0.078(3) Uani d . 1 . . O
O16 0.4177(18) 0.5637(11) 0.8374(7) 0.133(4) Uani d D 1 . . O
O18 0.6410(13) 0.9777(7) 0.8618(5) 0.070(3) Uani d . 1 . . O
N8 0.5635(16) 0.7245(8) 0.6334(7) 0.065(3) Uani d . 1 . . N
H8 0.7308 0.7276 0.6447 0.099(15) Uiso d R 1 . . H
N11 0.2602(15) 0.8993(8) 0.8302(6) 0.048(2) Uani d . 1 . . N
H11 0.0808 0.9152 0.8298 0.099(15) Uiso d R 1 . . H
N15 0.291(3) 0.6784(9) 0.8729(7) 0.108(4) Uani d DU 1 . . N
C1 0.926(2) 0.6332(12) 0.4065(8) 0.069(3) Uani d U 1 . . C
H1 0.8979 0.5484 0.4160 0.099(15) Uiso d R 1 . . H
C2 1.130(2) 0.6657(14) 0.3362(9) 0.088(4) Uani d U 1 . . C
H2 1.2367 0.6017 0.2972 0.099(15) Uiso d R 1 . . H
C3 1.182(3) 0.7847(17) 0.3213(10) 0.099(5) Uani d U 1 . . C
H3 1.3264 0.8019 0.2733 0.099(15) Uiso d R 1 . . H
C4 1.023(3) 0.8832(14) 0.3762(11) 0.099(4) Uani d U 1 . . C
H4 1.0549 0.9672 0.3648 0.099(15) Uiso d R 1 . . H
C5 0.810(2) 0.8522(13) 0.4497(10) 0.085(4) Uani d U 1 . . C
H5 0.7038 0.9155 0.4895 0.099(15) Uiso d R 1 . . H
C6 0.763(2) 0.7271(12) 0.4627(8) 0.059(3) Uani d U 1 . . C
C7 0.530(2) 0.6909(13) 0.5390(9) 0.081(4) Uani d U 1 . . C
H7A 0.5310 0.5993 0.5381 0.099(15) Uiso d R 1 . . H
H7B 0.3490 0.7343 0.5246 0.099(15) Uiso d R 1 . . H
C9 0.346(2) 0.7519(9) 0.7046(8) 0.045(3) Uani d U 1 . . C
C10 0.4154(19) 0.7731(10) 0.8004(8) 0.057(3) Uani d DU 1 . . C
H10 0.6194 0.7669 0.7993 0.099(15) Uiso d R 1 . . H
C12 0.383(2) 0.9883(10) 0.8597(7) 0.051(3) Uani d U 1 . . C
C13 0.194(2) 1.1100(10) 0.8933(9) 0.077(4) Uani d U 1 . . C
H13A 0.2483 1.1813 0.8541 0.123(16) Uiso d R 1 . . H
H13B 0.0019 1.1031 0.8884 0.123(16) Uiso d R 1 . . H
H13C 0.2081 1.1231 0.9587 0.123(16) Uiso d R 1 . . H
C17 0.178(2) 0.4949(13) 0.8391(10) 0.108(5) Uani d D 1 . . C
H17A 0.0404 0.5424 0.8035 0.123(16) Uiso d R 1 . . H
H17B 0.2516 0.4139 0.8099 0.123(16) Uiso d R 1 . . H
H17C 0.0902 0.4806 0.9037 0.123(16) Uiso d R 1 . . H
C18 0.439(3) 0.6849(12) 0.9572(9) 0.095(4) Uani d DU 1 . . C
H18A 0.6375 0.6815 0.9342 0.123(16) Uiso d R 1 . . H
H18B 0.3662 0.7641 0.9890 0.123(16) Uiso d R 1 . . H
H18C 0.4123 0.6143 1.0013 0.123(16) Uiso d R 1 . . H

loop_
_atom_site_aniso_label
_atom_site_aniso_U_11
_atom_site_aniso_U_22
_atom_site_aniso_U_33
_atom_site_aniso_U_12
_atom_site_aniso_U_13
_atom_site_aniso_U_23
O14 0.017(4) 0.142(8) 0.075(6) -0.011(4) -0.006(4) -0.022(5)
O16 0.076(7) 0.175(11) 0.130(9) 0.010(7) -0.004(6) 0.023(8)
O18 0.015(4) 0.080(6) 0.116(7) -0.012(4) -0.003(4) -0.020(5)
N8 0.022(5) 0.109(8) 0.063(7) -0.010(5) 0.004(5) -0.030(6)
N11 0.017(4) 0.041(6) 0.081(7) 0.001(5) 0.000(4) -0.004(5)
N15 0.211(13) 0.033(6) 0.048(6) 0.071(7) -0.015(6) -0.004(5)
C1 0.051(7) 0.081(8) 0.071(8) -0.020(6) 0.004(5) 0.000(6)
C2 0.061(8) 0.126(10) 0.073(9) -0.026(8) 0.017(6) -0.010(9)
C3 0.084(10) 0.146(12) 0.075(10) -0.055(9) 0.001(7) 0.012(9)
C4 0.094(11) 0.083(9) 0.126(13) -0.029(8) -0.037(8) 0.043(8)
C5 0.056(7) 0.077(7) 0.119(11) -0.004(6) -0.012(6) -0.006(8)
C6 0.033(6) 0.077(7) 0.068(8) -0.009(5) -0.011(5) -0.007(6)
C7 0.039(7) 0.127(11) 0.076(10) -0.021(7) 0.003(5) -0.012(8)
C9 0.037(7) 0.039(7) 0.058(6) -0.005(5) -0.005(6) -0.004(5)
C10 0.029(6) 0.074(9) 0.067(7) 0.004(6) -0.018(6) -0.013(6)
C12 0.051(8) 0.046(7) 0.054(8) -0.014(6) 0.005(6) 0.003(6)
C13 0.061(7) 0.043(7) 0.127(11) -0.004(5) -0.013(7) -0.015(7)
C17 0.052(8) 0.131(13) 0.147(14) -0.051(8) 0.008(8) -0.015(10)
C18 0.120(11) 0.077(10) 0.084(9) -0.020(8) -0.008(8) 0.016(8)

loop_
_atom_type_symbol
_atom_type_description
_atom_type_scat_dispersion_real
_atom_type_scat_dispersion_imag
_atom_type_scat_source
C C 0.0181 0.0091 'International Tables Vol C Tables 4.2.6.8 and 6.1.1.4'
H H 0.0000 0.0000 'International Tables Vol C Tables 4.2.6.8 and 6.1.1.4'
N N 0.0311 0.0180 'International Tables Vol C Tables 4.2.6.8 and 6.1.1.4'
O O 0.0492 0.0322 'International Tables Vol C Tables 4.2.6.8 and 6.1.1.4'

loop_
_geom_angle_atom_site_label_1
_geom_angle_atom_site_label_2
_geom_angle_atom_site_label_3
_geom_angle_site_symmetry_1
_geom_angle
N15 O16 C17 . 102.7(10)
C9 N8 C7 . 123.4(8)
C9 N8 H8 . 118.1
C7 N8 H8 . 118.5
C12 N11 C10 . 122.6(8)
C12 N11 H11 . 118.6
C10 N11 H11 . 118.7
O16 N15 C18 . 101.4(9)
O16 N15 C10 . 103.0(9)
C18 N15 C10 . 103.5(10)
C6 C1 C2 . 118.9(12)
C6 C1 H1 . 120.6
C2 C1 H1 . 120.5
C3 C2 C1 . 122.7(14)
C3 C2 H2 . 118.8
C1 C2 H2 . 118.5
C2 C3 C4 . 120.7(14)
C2 C3 H3 . 119.5
C4 C3 H3 . 119.7
C3 C4 C5 . 117.8(13)
C3 C4 H4 . 121.1
C5 C4 H4 . 121.0
C6 C5 C4 . 119.5(12)
C6 C5 H5 . 120.2
C4 C5 H5 . 120.2
C1 C6 C5 . 120.3(11)
C1 C6 C7 . 118.7(11)
C5 C6 C7 . 121.0(11)
N8 C7 C6 . 112.2(9)
N8 C7 H7A . 109.1
C6 C7 H7A . 109.2
N8 C7 H7B . 109.2
C6 C7 H7B . 109.2
H7A C7 H7B . 107.9
O14 C9 N8 . 118.3(9)
O14 C9 C10 . 124.3(9)
N8 C9 C10 . 117.1(9)
N11 C10 C9 . 106.7(8)
N11 C10 N15 . 104.9(8)
C9 C10 N15 . 109.2(9)
N11 C10 H10 . 112.2
C9 C10 H10 . 112.0
N15 C10 H10 . 111.5
O18 C12 N11 1 124.7(9)
O18 C12 N11 . 124.7(9)
O18 C12 C13 1 118.9(11)
O18 C12 C13 . 118.9(11)
N11 C12 C13 . 116.4(10)
C12 C13 H13A . 109.8
C12 C13 H13B . 109.1
H13A C13 H13B . 109.5
C12 C13 H13C . 109.6
H13A C13 H13C . 109.5
H13B C13 H13C . 109.5
O16 C17 H17A . 110.6
O16 C17 H17B . 107.1
H17A C17 H17B . 109.5
O16 C17 H17C . 110.7
H17A C17 H17C . 109.5
H17B C17 H17C . 109.5
N15 C18 H18A . 108.4
N15 C18 H18B . 109.4
H18A C18 H18B . 109.5
N15 C18 H18C . 110.7
H18A C18 H18C . 109.5
H18B C18 H18C . 109.5

loop_
_geom_bond_atom_site_label_1
_geom_bond_atom_site_label_2
_geom_bond_site_symmetry_2
_geom_bond_distance
_geom_bond_publ_flag
O14 C9 . 1.251(11) ?
O16 N15 . 1.350(11) ?
O16 C17 . 1.472(12) ?
O18 C12 . 1.242(12) ?
N8 C9 . 1.343(11) ?
N8 C7 . 1.443(13) ?
N8 H8 . 0.86 ?
N11 C12 . 1.318(12) ?
N11 C10 . 1.467(12) ?
N11 H11 . 0.86 ?
N15 C18 . 1.502(13) ?
N15 C10 . 1.521(12) ?
C1 C6 . 1.367(14) ?
C1 C2 . 1.359(15) ?
C1 H1 . 0.9299 ?
C2 C3 . 1.325(17) ?
C2 H2 . 0.9299 ?
C3 C4 . 1.381(18) ?
C3 H3 . 0.9301 ?
C4 C5 . 1.410(17) ?
C4 H4 . 0.93 ?
C5 C6 . 1.379(15) ?
C5 H5 . 0.93 ?
C6 C7 . 1.516(14) ?
C7 H7A . 0.9701 ?
C7 H7B . 0.97 ?
C9 C10 . 1.487(14) ?
C10 H10 . 0.98 ?
C12 O18 1 1.242(11) ?
C12 C13 . 1.504(14) ?
C13 H13A . 0.9601 ?
C13 H13B . 0.96 ?
C13 H13C . 0.96 ?
C17 H17A . 0.96 ?
C17 H17B . 0.96 ?
C17 H17C . 0.96 ?
C18 H18A . 0.96 ?
C18 H18B . 0.96 ?
C18 H18C . 0.9601 ?

loop_
_geom_hbond_atom_site_label_D
_geom_hbond_atom_site_label_H
_geom_hbond_atom_site_label_A
_geom_hbond_site_symmetry_A
_geom_hbond_distance_DH
_geom_hbond_distance_HA
_geom_hbond_distance_DA
_geom_hbond_angle_DHA
N8 H8 O14 1_655 0.86 2.05 2.901(10) 172
N11 H11 O18 1_455 0.86 2.11 2.950(9) 165
C10 H10 O14 1_655 0.98 2.59 3.428(11) 144
C10 H10 O18 . 0.98 2.47 2.823(12) 101
C13 H13B O18 1_455 0.96 2.46 3.331(12) 151
